data_4107480
loop_
_publ_author_name
'Ismael Nieto'
'Feizhi Ding'
'Ranko P. Bontchev'
'Haobin Wang'
'Jeremy M. Smith'

_publ_section_title
;
 Thermodynamics of Hydrogen Atom Transfer to a High-Valent Iron Imido
 Complex
;
_journal_name_full 'Journal of the American Chemical Society'
_journal_page_first 2716
_journal_page_last 2717
_journal_paper_doi 10.1021/ja0776834
_journal_volume 130
_journal_year 2008
_chemical_formula_sum 'C16.73 H18.91 B0.36 Cl0.36 Fe0.36 N2.18 O0.36'
_chemical_formula_weight 293.47
_chemical_name_systematic
;
 Phenyltris(1-mesityl-imidazol-2-ylidene)boratoiron(ii) chloride
;
_space_group_IT_number 14
_symmetry_cell_setting monoclinic
_symmetry_space_group_name_Hall '-P 2n'
_symmetry_space_group_name_H-M 'P 1 1 21/n'
_atom_sites_solution_hydrogens geom
_atom_sites_solution_primary direct
_atom_sites_solution_secondary difmap
_audit_creation_method SHELXL-97
_cell_angle_alpha 90.00
_cell_angle_beta 90.00
_cell_angle_gamma 68.174(2)
_cell_formula_units_Z 11
_cell_length_a 12.0086(4)
_cell_length_b 15.2553(5)
_cell_length_c 27.7796(11)
_cell_measurement_reflns_used 9092
_cell_measurement_temperature 293(2)
_cell_measurement_theta_max 66.27
_cell_measurement_theta_min 4.68
_cell_volume 4724.3(3)
_computing_cell_refinement 'Bruker SMART'
_computing_data_collection 'Bruker SMART'
_computing_data_reduction 'Bruker SAINT'
_computing_structure_refinement 'SHELXL-97 (Sheldrick, 1997)'
_computing_structure_solution 'SHELXS-97 (Sheldrick, 1990)'
_diffrn_ambient_temperature 223(2)
_diffrn_measured_fraction_theta_full 0.998
_diffrn_measured_fraction_theta_max 0.998
_diffrn_measurement_device_type 'CCD area detector'
_diffrn_measurement_method 'omega and phi scans'
_diffrn_radiation_monochromator graphite
_diffrn_radiation_source 'fine-focus sealed tube'
_diffrn_radiation_type MoK\a
_diffrn_radiation_wavelength 0.71073
_diffrn_reflns_av_R_equivalents 0.0218
_diffrn_reflns_av_sigmaI/netI 0.0117
_diffrn_reflns_limit_h_max 12
_diffrn_reflns_limit_h_min -12
_diffrn_reflns_limit_k_max 16
_diffrn_reflns_limit_k_min -16
_diffrn_reflns_limit_l_max 29
_diffrn_reflns_limit_l_min -29
_diffrn_reflns_number 50512
_diffrn_reflns_theta_full 22.00
_diffrn_reflns_theta_max 22.00
_diffrn_reflns_theta_min 1.61
_diffrn_standards_decay_% 0.0
_exptl_absorpt_coefficient_mu 0.414
_exptl_absorpt_correction_T_max 293
_exptl_absorpt_correction_T_min 223
_exptl_absorpt_correction_type empirical
_exptl_crystal_colour yellow
_exptl_crystal_density_diffrn 1.135
_exptl_crystal_description prism
_exptl_crystal_F_000 1704
_exptl_crystal_size_max 0.35
_exptl_crystal_size_mid 0.28
_exptl_crystal_size_min 0.22
_refine_diff_density_max 1.042
_refine_diff_density_min -0.352
_refine_diff_density_rms 0.155
_refine_ls_extinction_coef 0.0048(9)
_refine_ls_extinction_expression Fc^*^=kFc[1+0.001xFc^2^\l^3^/sin(2\q)]^-1/4^
_refine_ls_extinction_method SHELXL
_refine_ls_goodness_of_fit_ref 1.113
_refine_ls_hydrogen_treatment costr
_refine_ls_matrix_type full
_refine_ls_number_parameters 551
_refine_ls_number_reflns 5788
_refine_ls_number_restraints 0
_refine_ls_restrained_S_all 1.113
_refine_ls_R_factor_all 0.0744
_refine_ls_R_factor_gt 0.0666
_refine_ls_shift/su_max 0.001
_refine_ls_shift/su_mean 0.000
_refine_ls_structure_factor_coef Fsqd
_refine_ls_weighting_details 'calc w=1/[\s^2^(Fo^2^)+(0.1478P)^2^+9.5211P] where P=(Fo^2^+2Fc^2^)/3'
_refine_ls_weighting_scheme calc
_refine_ls_wR_factor_gt 0.2159
_refine_ls_wR_factor_ref 0.2299
_reflns_number_gt 5213
_reflns_number_total 5788
_reflns_threshold_expression >2sigma(I)
_cod_data_source_file ja0776834-file001.cif
_cod_data_source_block LMesFeCl
_cod_database_code 4107480

loop_
_symmetry_equiv_pos_as_xyz
'x, y, z'
'-x+1/2, -y+1/2, z+1/2'
'-x, -y, -z'
'x+1/2, y+1/2, -z+1/2'

loop_
_atom_site_label
_atom_site_type_symbol
_atom_site_fract_x
_atom_site_fract_y
_atom_site_fract_z
_atom_site_U_iso_or_equiv
_atom_site_adp_type
_atom_site_occupancy
_atom_site_symmetry_multiplicity
_atom_site_calc_flag
_atom_site_refinement_flags
Fe1 Fe 0.14833(5) 0.08746(4) 0.84947(2) 0.0281(3) Uani 1 1 d .
B1 B 0.2227(5) -0.1321(4) 0.86487(19) 0.0308(12) Uani 1 1 d .
Cl1 Cl 0.09360(17) 0.24069(10) 0.83543(7) 0.0771(6) Uani 1 1 d .
N101 N 0.0867(3) -0.0732(3) 0.87612(13) 0.0291(9) Uani 1 1 d .
N102 N -0.0796(3) 0.0455(3) 0.88759(14) 0.0328(9) Uani 1 1 d .
C101 C 0.0355(4) 0.0223(3) 0.87326(15) 0.0296(11) Uani 1 1 d .
C102 C 0.0018(4) -0.1089(3) 0.89216(17) 0.0359(11) Uani 1 1 d .
H102 H 0.0144 -0.1722 0.8971 0.043 Uiso 1 1 calc R
C103 C -0.1017(4) -0.0348(3) 0.89925(18) 0.0388(12) Uani 1 1 d .
H103 H -0.1739 -0.0372 0.9099 0.047 Uiso 1 1 calc R
C104 C -0.1634(4) 0.1405(3) 0.89319(17) 0.0328(11) Uani 1 1 d .
C105 C -0.2245(4) 0.1888(4) 0.85316(18) 0.0420(13) Uani 1 1 d .
C106 C -0.2987(5) 0.2840(4) 0.8593(2) 0.0464(14) Uani 1 1 d .
H106 H -0.3401 0.3182 0.8329 0.056 Uiso 1 1 calc R
C107 C -0.3120(4) 0.3281(4) 0.9030(2) 0.0459(13) Uani 1 1 d .
C108 C -0.2507(4) 0.2762(4) 0.94217(19) 0.0430(13) Uani 1 1 d .
H108 H -0.2593 0.3054 0.9721 0.052 Uiso 1 1 calc R
C109 C -0.1771(4) 0.1820(3) 0.93798(18) 0.0369(12) Uani 1 1 d .
C110 C -0.1151(5) 0.1271(4) 0.98209(19) 0.0525(14) Uani 1 1 d .
H11A H -0.1353 0.1679 1.0097 0.079 Uiso 1 1 calc R
H11B H -0.0299 0.1032 0.9773 0.079 Uiso 1 1 calc R
H11C H -0.1409 0.0753 0.9872 0.079 Uiso 1 1 calc R
C111 C -0.2117(6) 0.1420(4) 0.8050(2) 0.0625(17) Uani 1 1 d .
H11D H -0.2604 0.1866 0.7818 0.094 Uiso 1 1 calc R
H11E H -0.2372 0.0895 0.8072 0.094 Uiso 1 1 calc R
H11F H -0.1292 0.1200 0.7951 0.094 Uiso 1 1 calc R
C112 C -0.3916(6) 0.4322(4) 0.9088(3) 0.0689(18) Uani 1 1 d .
H11G H -0.3903 0.4506 0.9418 0.103 Uiso 1 1 calc R
H11H H -0.4723 0.4416 0.8997 0.103 Uiso 1 1 calc R
H11I H -0.3621 0.4699 0.8886 0.103 Uiso 1 1 calc R
N201 N 0.2989(3) -0.0907(3) 0.89813(13) 0.0297(9) Uani 1 1 d .
N202 N 0.3606(3) 0.0131(3) 0.92862(13) 0.0328(9) Uani 1 1 d .
C201 C 0.2777(4) 0.0033(3) 0.89843(15) 0.0309(11) Uani 1 1 d .
C202 C 0.3973(4) -0.1380(3) 0.92648(18) 0.0371(12) Uani 1 1 d .
H202 H 0.4315 -0.2029 0.9310 0.044 Uiso 1 1 calc R
C203 C 0.4349(4) -0.0736(3) 0.94628(18) 0.0401(12) Uani 1 1 d .
H203 H 0.4984 -0.0851 0.9676 0.048 Uiso 1 1 calc R
C204 C 0.3695(4) 0.1011(3) 0.94253(16) 0.0323(11) Uani 1 1 d .
C205 C 0.4642(4) 0.1225(4) 0.92484(18) 0.0394(12) Uani 1 1 d .
C206 C 0.4743(5) 0.2059(4) 0.9409(2) 0.0480(14) Uani 1 1 d .
H206 H 0.5371 0.2218 0.9294 0.058 Uiso 1 1 calc R
C207 C 0.3946(5) 0.2658(3) 0.9733(2) 0.0444(13) Uani 1 1 d .
C208 C 0.3015(5) 0.2405(4) 0.98944(19) 0.0458(13) Uani 1 1 d .
H208 H 0.2471 0.2797 1.0114 0.055 Uiso 1 1 calc R
C209 C 0.2864(4) 0.1598(3) 0.97432(17) 0.0388(12) Uani 1 1 d .
C210 C 0.1827(6) 0.1359(5) 0.9919(2) 0.0697(19) Uani 1 1 d .
H21A H 0.1351 0.1839 1.0138 0.105 Uiso 1 1 calc R
H21B H 0.2125 0.0761 1.0082 0.105 Uiso 1 1 calc R
H21C H 0.1343 0.1324 0.9651 0.105 Uiso 1 1 calc R
C211 C 0.4066(6) 0.3552(5) 0.9905(3) 0.0724(19) Uani 1 1 d .
H21D H 0.3430 0.3868 1.0127 0.109 Uiso 1 1 calc R
H21E H 0.4018 0.3957 0.9635 0.109 Uiso 1 1 calc R
H21F H 0.4825 0.3403 1.0063 0.109 Uiso 1 1 calc R
C212 C 0.5532(5) 0.0596(5) 0.8898(2) 0.0638(17) Uani 1 1 d .
H21G H 0.6118 0.0863 0.8821 0.096 Uiso 1 1 calc R
H21H H 0.5123 0.0538 0.8610 0.096 Uiso 1 1 calc R
H21I H 0.5924 -0.0017 0.9039 0.096 Uiso 1 1 calc R
N301 N 0.2500(3) -0.1081(3) 0.81279(13) 0.0317(9) Uani 1 1 d .
N302 N 0.2699(3) -0.0243(3) 0.75306(13) 0.0356(10) Uani 1 1 d .
C301 C 0.2214(4) -0.0180(3) 0.79758(16) 0.0316(11) Uani 1 1 d .
C302 C 0.3207(4) -0.1690(3) 0.77790(17) 0.0388(12) Uani 1 1 d .
H302 H 0.3546 -0.2345 0.7802 0.047 Uiso 1 1 calc R
C303 C 0.3315(5) -0.1178(4) 0.74066(18) 0.0444(13) Uani 1 1 d .
H303 H 0.3724 -0.1403 0.7120 0.053 Uiso 1 1 calc R
C304 C 0.2591(4) 0.0555(3) 0.72333(16) 0.0365(12) Uani 1 1 d .
C305 C 0.3577(5) 0.0813(4) 0.71871(18) 0.0454(13) Uani 1 1 d .
C306 C 0.3446(5) 0.1594(4) 0.6901(2) 0.0552(15) Uani 1 1 d .
H306 H 0.4091 0.1786 0.6867 0.066 Uiso 1 1 calc R
C307 C 0.2401(6) 0.2083(4) 0.6669(2) 0.0552(15) Uani 1 1 d .
C308 C 0.1443(5) 0.1801(4) 0.67213(19) 0.0502(14) Uani 1 1 d .
H308 H 0.0726 0.2138 0.6565 0.060 Uiso 1 1 calc R
C309 C 0.1522(4) 0.1029(3) 0.70011(18) 0.0390(12) Uani 1 1 d .
C310 C 0.0463(5) 0.0737(4) 0.7056(2) 0.0581(15) Uani 1 1 d .
H31A H -0.0196 0.1147 0.6869 0.087 Uiso 1 1 calc R
H31B H 0.0233 0.0778 0.7389 0.087 Uiso 1 1 calc R
H31C H 0.0676 0.0098 0.6947 0.087 Uiso 1 1 calc R
C311 C 0.4739(5) 0.0286(5) 0.7443(2) 0.0674(18) Uani 1 1 d .
H31D H 0.5314 0.0565 0.7366 0.101 Uiso 1 1 calc R
H31E H 0.5041 -0.0363 0.7342 0.101 Uiso 1 1 calc R
H31F H 0.4604 0.0319 0.7784 0.101 Uiso 1 1 calc R
C312 C 0.2278(8) 0.2946(6) 0.6360(3) 0.094(3) Uani 1 1 d .
H31G H 0.1486 0.3204 0.6225 0.141 Uiso 1 1 calc R
H31H H 0.2858 0.2761 0.6105 0.141 Uiso 1 1 calc R
H31I H 0.2414 0.3415 0.6556 0.141 Uiso 1 1 calc R
C401 C 0.2434(4) -0.2414(3) 0.87264(17) 0.0334(11) Uani 1 1 d .
C402 C 0.2767(4) -0.2901(3) 0.91591(19) 0.0406(12) Uani 1 1 d .
H402 H 0.2991 -0.2606 0.9414 0.049 Uiso 1 1 calc R
C403 C 0.2779(5) -0.3800(4) 0.9228(2) 0.0550(15) Uani 1 1 d .
H403 H 0.3022 -0.4105 0.9521 0.066 Uiso 1 1 calc R
C404 C 0.2430(6) -0.4243(4) 0.8859(2) 0.0618(17) Uani 1 1 d .
H404 H 0.2447 -0.4852 0.8900 0.074 Uiso 1 1 calc R
C405 C 0.2056(5) -0.3779(4) 0.8430(2) 0.0539(15) Uani 1 1 d .
H405 H 0.1798 -0.4070 0.8183 0.065 Uiso 1 1 calc R
C406 C 0.2060(4) -0.2886(4) 0.83622(19) 0.0409(12) Uani 1 1 d .
H406 H 0.1810 -0.2587 0.8068 0.049 Uiso 1 1 calc R
O51 O -0.1397(6) 0.4646(5) 0.9567(2) 0.0477(18) Uani 0.50 1 d P
C51 C -0.1311(11) 0.5016(12) 0.9135(6) 0.091(5) Uani 0.50 1 d P
H51A H -0.1747 0.5693 0.9148 0.109 Uiso 0.50 1 calc PR
H51B H -0.1696 0.4761 0.8896 0.109 Uiso 0.50 1 calc PR
C52 C -0.0109(10) 0.4839(8) 0.8983(4) 0.054(3) Uani 0.50 1 d P
H52A H 0.0051 0.5417 0.8977 0.064 Uiso 0.50 1 calc PR
H52B H 0.0041 0.4554 0.8666 0.064 Uiso 0.50 1 calc PR
C53 C 0.0627(9) 0.4183(7) 0.9349(4) 0.047(3) Uani 0.50 1 d P
H53A H 0.1017 0.4490 0.9557 0.057 Uiso 0.50 1 calc PR
H53B H 0.1231 0.3637 0.9200 0.057 Uiso 0.50 1 calc PR
C54 C -0.0287(10) 0.3902(8) 0.9626(4) 0.055(3) Uani 0.50 1 d P
H54A H -0.0319 0.3319 0.9500 0.065 Uiso 0.50 1 calc PR
H54B H -0.0074 0.3812 0.9965 0.065 Uiso 0.50 1 calc PR
O62 O 0.4936(5) 0.2706(5) 0.7637(2) 0.0434(17) Uani 0.50 1 d P
C61 C 0.3211(16) 0.3563(9) 0.8026(7) 0.114(8) Uani 0.50 1 d P
H61A H 0.2460 0.3461 0.8026 0.137 Uiso 0.50 1 calc PR
H61B H 0.3247 0.3904 0.8317 0.137 Uiso 0.50 1 calc PR
C62 C 0.4453(9) 0.3565(7) 0.7423(4) 0.041(2) Uani 0.50 1 d P
H62A H 0.4378 0.3491 0.7079 0.049 Uiso 0.50 1 calc PR
H62B H 0.4967 0.3920 0.7474 0.049 Uiso 0.50 1 calc PR
C63 C 0.3280(14) 0.4065(9) 0.7633(6) 0.091(5) Uani 0.50 1 d P
H63A H 0.3194 0.4701 0.7724 0.109 Uiso 0.50 1 calc PR
H63B H 0.2652 0.4102 0.7405 0.109 Uiso 0.50 1 calc PR
C64 C 0.4213(13) 0.2667(8) 0.8010(4) 0.064(4) Uani 0.50 1 d P
H64A H 0.4655 0.2558 0.8311 0.077 Uiso 0.50 1 calc PR
H64B H 0.3929 0.2157 0.7960 0.077 Uiso 0.50 1 calc PR

loop_
_atom_site_aniso_label
_atom_site_aniso_U_11
_atom_site_aniso_U_22
_atom_site_aniso_U_33
_atom_site_aniso_U_23
_atom_site_aniso_U_13
_atom_site_aniso_U_12
Fe1 0.0263(5) 0.0256(5) 0.0295(5) 0.0017(2) 0.0001(2) -0.0061(3)
B1 0.027(3) 0.030(3) 0.032(3) -0.002(2) 0.001(2) -0.006(2)
Cl1 0.0883(12) 0.0311(8) 0.1054(14) 0.0176(8) -0.0157(10) -0.0148(8)
N101 0.026(2) 0.030(2) 0.030(2) 0.0012(16) -0.0002(16) -0.0093(17)
N102 0.023(2) 0.034(2) 0.038(2) 0.0040(17) 0.0022(16) -0.0074(18)
C101 0.027(2) 0.031(3) 0.026(2) -0.0003(19) -0.0002(19) -0.006(2)
C102 0.036(3) 0.032(3) 0.043(3) 0.006(2) -0.001(2) -0.017(2)
C103 0.027(3) 0.040(3) 0.050(3) 0.009(2) 0.004(2) -0.014(2)
C104 0.023(2) 0.030(3) 0.042(3) 0.004(2) 0.004(2) -0.006(2)
C105 0.031(3) 0.045(3) 0.043(3) 0.005(2) 0.006(2) -0.007(2)
C106 0.035(3) 0.042(3) 0.049(3) 0.013(3) 0.002(2) 0.000(3)
C107 0.035(3) 0.035(3) 0.063(4) 0.007(3) 0.008(3) -0.007(2)
C108 0.034(3) 0.046(3) 0.048(3) -0.003(3) 0.005(2) -0.014(3)
C109 0.027(2) 0.039(3) 0.041(3) 0.003(2) 0.003(2) -0.008(2)
C110 0.048(3) 0.053(3) 0.045(3) 0.000(3) -0.009(3) -0.005(3)
C111 0.061(4) 0.064(4) 0.041(3) 0.004(3) 0.001(3) 0.002(3)
C112 0.067(4) 0.037(3) 0.086(5) 0.001(3) 0.012(4) -0.001(3)
N201 0.026(2) 0.029(2) 0.032(2) 0.0032(16) -0.0022(16) -0.0078(17)
N202 0.033(2) 0.032(2) 0.033(2) 0.0049(17) -0.0067(17) -0.0118(18)
C201 0.028(2) 0.035(3) 0.029(2) -0.001(2) 0.001(2) -0.010(2)
C202 0.030(3) 0.031(3) 0.046(3) 0.009(2) -0.008(2) -0.005(2)
C203 0.035(3) 0.040(3) 0.044(3) 0.011(2) -0.015(2) -0.012(2)
C204 0.033(3) 0.033(3) 0.033(3) 0.006(2) -0.009(2) -0.014(2)
C205 0.032(3) 0.044(3) 0.043(3) 0.004(2) -0.006(2) -0.016(2)
C206 0.044(3) 0.052(3) 0.057(3) 0.012(3) -0.010(3) -0.029(3)
C207 0.049(3) 0.032(3) 0.053(3) 0.008(2) -0.016(3) -0.015(3)
C208 0.045(3) 0.042(3) 0.047(3) 0.000(2) -0.002(2) -0.011(3)
C209 0.040(3) 0.039(3) 0.039(3) 0.002(2) -0.001(2) -0.016(2)
C210 0.069(4) 0.077(4) 0.076(4) -0.019(4) 0.033(3) -0.043(4)
C211 0.073(4) 0.053(4) 0.100(5) -0.008(4) -0.010(4) -0.033(3)
C212 0.050(4) 0.067(4) 0.078(4) -0.012(3) 0.019(3) -0.026(3)
N301 0.031(2) 0.029(2) 0.030(2) -0.0007(17) 0.0012(16) -0.0054(17)
N302 0.038(2) 0.033(2) 0.030(2) 0.0011(17) 0.0053(18) -0.0068(18)
C301 0.029(2) 0.031(3) 0.029(3) 0.001(2) 0.001(2) -0.005(2)
C302 0.042(3) 0.030(3) 0.038(3) -0.006(2) 0.007(2) -0.005(2)
C303 0.046(3) 0.042(3) 0.033(3) -0.006(2) 0.011(2) -0.004(3)
C304 0.040(3) 0.035(3) 0.031(3) 0.001(2) 0.006(2) -0.009(2)
C305 0.049(3) 0.052(3) 0.035(3) 0.004(2) 0.000(2) -0.018(3)
C306 0.063(4) 0.068(4) 0.045(3) 0.009(3) -0.001(3) -0.037(3)
C307 0.075(4) 0.050(4) 0.043(3) 0.012(3) -0.004(3) -0.027(3)
C308 0.052(3) 0.044(3) 0.045(3) 0.007(3) -0.001(3) -0.008(3)
C309 0.039(3) 0.039(3) 0.035(3) -0.001(2) 0.007(2) -0.009(2)
C310 0.043(3) 0.060(4) 0.064(4) 0.008(3) 0.000(3) -0.010(3)
C311 0.053(4) 0.088(5) 0.065(4) 0.019(4) -0.012(3) -0.031(4)
C312 0.121(7) 0.088(6) 0.090(5) 0.050(5) -0.031(5) -0.059(5)
C401 0.027(2) 0.032(3) 0.036(3) 0.000(2) -0.002(2) -0.005(2)
C402 0.044(3) 0.031(3) 0.045(3) 0.004(2) -0.005(2) -0.013(2)
C403 0.067(4) 0.039(3) 0.061(4) 0.014(3) -0.010(3) -0.021(3)
C404 0.071(4) 0.033(3) 0.084(5) -0.001(3) -0.001(3) -0.023(3)
C405 0.054(3) 0.042(4) 0.068(4) -0.017(3) -0.001(3) -0.021(3)
C406 0.037(3) 0.039(3) 0.045(3) -0.001(2) -0.003(2) -0.012(2)
O51 0.037(4) 0.053(5) 0.043(4) 0.007(3) -0.006(3) -0.005(3)
C51 0.036(7) 0.124(13) 0.099(11) 0.065(10) -0.019(7) -0.014(8)
C52 0.046(6) 0.053(7) 0.054(7) 0.022(6) -0.015(5) -0.009(5)
C53 0.037(6) 0.039(6) 0.053(6) -0.002(5) -0.018(5) 0.003(5)
C54 0.056(7) 0.040(6) 0.065(7) 0.014(5) -0.023(6) -0.015(6)
O62 0.019(3) 0.052(5) 0.040(4) 0.000(3) -0.002(3) 0.008(3)
C61 0.135(14) 0.034(7) 0.165(17) -0.018(9) 0.132(14) -0.022(8)
C62 0.035(5) 0.046(6) 0.043(6) -0.013(5) 0.018(5) -0.017(5)
C63 0.077(10) 0.050(8) 0.099(11) 0.003(8) 0.048(9) 0.029(7)
C64 0.104(10) 0.048(7) 0.044(7) 0.018(5) -0.031(7) -0.032(7)

loop_
_atom_type_symbol
_atom_type_description
_atom_type_scat_dispersion_real
_atom_type_scat_dispersion_imag
_atom_type_scat_source
C C 0.0033 0.0016 'International Tables Vol C Tables 4.2.6.8 and 6.1.1.4'
N N 0.0061 0.0033 'International Tables Vol C Tables 4.2.6.8 and 6.1.1.4'
Cl Cl 0.1484 0.1585 'International Tables Vol C Tables 4.2.6.8 and 6.1.1.4'
Fe Fe 0.3463 0.8444 'International Tables Vol C Tables 4.2.6.8 and 6.1.1.4'
O O 0.0106 0.0060 'International Tables Vol C Tables 4.2.6.8 and 6.1.1.4'
H H 0.0000 0.0000 'International Tables Vol C Tables 4.2.6.8 and 6.1.1.4'
B B 0.0013 0.0007 'International Tables Vol C Tables 4.2.6.8 and 6.1.1.4'

loop_
_geom_angle_atom_site_label_1
_geom_angle_atom_site_label_2
_geom_angle_atom_site_label_3
_geom_angle
C101 Fe1 C301 90.74(17)
C101 Fe1 C201 88.11(17)
C301 Fe1 C201 88.43(17)
C101 Fe1 Cl1 125.04(13)
C301 Fe1 Cl1 124.38(14)
C201 Fe1 Cl1 128.32(14)
N301 B1 N101 108.3(4)
N301 B1 N201 104.1(4)
N101 B1 N201 106.6(4)
N301 B1 C401 113.8(4)
N101 B1 C401 107.1(4)
N201 B1 C401 116.4(4)
C101 N101 C102 109.4(4)
C101 N101 B1 124.1(4)
C102 N101 B1 126.4(4)
C101 N102 C103 110.5(4)
C101 N102 C104 124.1(4)
C103 N102 C104 125.2(4)
N102 C101 N101 105.9(4)
N102 C101 Fe1 139.3(3)
N101 C101 Fe1 114.8(3)
C103 C102 N101 107.4(4)
C103 C102 H102 126.3
N101 C102 H102 126.3
C102 C103 N102 106.7(4)
C102 C103 H103 126.6
N102 C103 H103 126.6
C109 C104 C105 122.1(4)
C109 C104 N102 118.8(4)
C105 C104 N102 119.0(4)
C104 C105 C106 117.4(5)
C104 C105 C111 121.6(5)
C106 C105 C111 121.1(5)
C107 C106 C105 122.0(5)
C107 C106 H106 119.0
C105 C106 H106 119.0
C106 C107 C108 118.5(5)
C106 C107 C112 121.3(5)
C108 C107 C112 120.2(5)
C109 C108 C107 121.7(5)
C109 C108 H108 119.2
C107 C108 H108 119.2
C104 C109 C108 118.3(4)
C104 C109 C110 121.8(4)
C108 C109 C110 119.9(5)
C109 C110 H11A 109.5
C109 C110 H11B 109.5
H11A C110 H11B 109.5
C109 C110 H11C 109.5
H11A C110 H11C 109.5
H11B C110 H11C 109.5
C105 C111 H11D 109.5
C105 C111 H11E 109.5
H11D C111 H11E 109.5
C105 C111 H11F 109.5
H11D C111 H11F 109.5
H11E C111 H11F 109.5
C107 C112 H11G 109.5
C107 C112 H11H 109.5
H11G C112 H11H 109.5
C107 C112 H11I 109.5
H11G C112 H11I 109.5
H11H C112 H11I 109.5
C201 N201 C202 109.6(4)
C201 N201 B1 120.9(4)
C202 N201 B1 129.3(4)
C201 N202 C203 110.8(4)
C201 N202 C204 125.7(4)
C203 N202 C204 123.5(4)
N202 C201 N201 105.3(4)
N202 C201 Fe1 137.8(3)
N201 C201 Fe1 116.5(3)
C203 C202 N201 107.9(4)
C203 C202 H202 126.0
N201 C202 H202 126.0
C202 C203 N202 106.3(4)
C202 C203 H203 126.8
N202 C203 H203 126.8
C209 C204 C205 122.2(4)
C209 C204 N202 119.3(4)
C205 C204 N202 118.5(4)
C204 C205 C206 117.3(5)
C204 C205 C212 122.1(5)
C206 C205 C212 120.6(5)
C207 C206 C205 122.5(5)
C207 C206 H206 118.8
C205 C206 H206 118.8
C206 C207 C208 117.4(5)
C206 C207 C211 122.0(5)
C208 C207 C211 120.6(5)
C209 C208 C207 122.6(5)
C209 C208 H208 118.7
C207 C208 H208 118.7
C208 C209 C204 118.1(4)
C208 C209 C210 120.9(5)
C204 C209 C210 121.0(5)
C209 C210 H21A 109.5
C209 C210 H21B 109.5
H21A C210 H21B 109.5
C209 C210 H21C 109.5
H21A C210 H21C 109.5
H21B C210 H21C 109.5
C207 C211 H21D 109.5
C207 C211 H21E 109.5
H21D C211 H21E 109.5
C207 C211 H21F 109.5
H21D C211 H21F 109.5
H21E C211 H21F 109.5
C205 C212 H21G 109.5
C205 C212 H21H 109.5
H21G C212 H21H 109.5
C205 C212 H21I 109.5
H21G C212 H21I 109.5
H21H C212 H21I 109.5
C301 N301 C302 108.8(4)
C301 N301 B1 122.2(4)
C302 N301 B1 128.3(4)
C301 N302 C303 110.6(4)
C301 N302 C304 124.3(4)
C303 N302 C304 125.1(4)
N301 C301 N302 105.8(4)
N301 C301 Fe1 116.1(3)
N302 C301 Fe1 136.8(3)
C303 C302 N301 108.5(4)
C303 C302 H302 125.7
N301 C302 H302 125.7
C302 C303 N302 106.2(4)
C302 C303 H303 126.9
N302 C303 H303 126.9
C309 C304 C305 122.3(5)
C309 C304 N302 119.2(4)
C305 C304 N302 118.5(4)
C304 C305 C306 117.4(5)
C304 C305 C311 121.6(5)
C306 C305 C311 121.0(5)
C307 C306 C305 121.9(5)
C307 C306 H306 119.1
C305 C306 H306 119.1
C306 C307 C308 119.0(5)
C306 C307 C312 120.7(6)
C308 C307 C312 120.2(6)
C307 C308 C309 121.6(5)
C307 C308 H308 119.2
C309 C308 H308 119.2
C304 C309 C308 117.8(5)
C304 C309 C310 121.5(5)
C308 C309 C310 120.7(5)
C309 C310 H31A 109.5
C309 C310 H31B 109.5
H31A C310 H31B 109.5
C309 C310 H31C 109.5
H31A C310 H31C 109.5
H31B C310 H31C 109.5
C305 C311 H31D 109.5
C305 C311 H31E 109.5
H31D C311 H31E 109.5
C305 C311 H31F 109.5
H31D C311 H31F 109.5
H31E C311 H31F 109.5
C307 C312 H31G 109.5
C307 C312 H31H 109.5
H31G C312 H31H 109.5
C307 C312 H31I 109.5
H31G C312 H31I 109.5
H31H C312 H31I 109.5
C402 C401 C406 115.5(5)
C402 C401 B1 124.9(4)
C406 C401 B1 118.6(4)
C403 C402 C401 123.0(5)
C403 C402 H402 118.5
C401 C402 H402 118.5
C404 C403 C402 119.5(5)
C404 C403 H403 120.2
C402 C403 H403 120.2
C405 C404 C403 119.6(5)
C405 C404 H404 120.2
C403 C404 H404 120.2
C404 C405 C406 120.5(5)
C404 C405 H405 119.8
C406 C405 H405 119.8
C405 C406 C401 121.8(5)
C405 C406 H406 119.1
C401 C406 H406 119.1
C51 O51 C54 104.3(9)
O51 C51 C52 114.5(10)
O51 C51 H51A 108.6
C52 C51 H51A 108.6
O51 C51 H51B 108.6
C52 C51 H51B 108.6
H51A C51 H51B 107.6
C51 C52 C53 103.5(10)
C51 C52 H52A 111.1
C53 C52 H52A 111.1
C51 C52 H52B 111.1
C53 C52 H52B 111.1
H52A C52 H52B 109.0
C52 C53 C54 103.2(9)
C52 C53 H53A 111.1
C54 C53 H53A 111.1
C52 C53 H53B 111.1
C54 C53 H53B 111.1
H53A C53 H53B 109.1
O51 C54 C53 106.2(8)
O51 C54 H54A 110.5
C53 C54 H54A 110.5
O51 C54 H54B 110.5
C53 C54 H54B 110.5
H54A C54 H54B 108.7
C62 O62 C64 108.8(7)
C63 C61 C64 107.7(10)
C63 C61 H61A 110.2
C64 C61 H61A 110.2
C63 C61 H61B 110.2
C64 C61 H61B 110.2
H61A C61 H61B 108.5
O62 C62 C63 108.3(9)
O62 C62 H62A 110.0
C63 C62 H62A 110.0
O62 C62 H62B 110.0
C63 C62 H62B 110.0
H62A C62 H62B 108.4
C61 C63 C62 106.2(11)
C61 C63 H63A 110.5
C62 C63 H63A 110.5
C61 C63 H63B 110.5
C62 C63 H63B 110.5
H63A C63 H63B 108.7
O62 C64 C61 107.6(9)
O62 C64 H64A 110.2
C61 C64 H64A 110.2
O62 C64 H64B 110.2
C61 C64 H64B 110.2
H64A C64 H64B 108.5

loop_
_geom_bond_atom_site_label_1
_geom_bond_atom_site_label_2
_geom_bond_distance
Fe1 C101 2.065(4)
Fe1 C301 2.095(4)
Fe1 C201 2.104(4)
Fe1 Cl1 2.2150(16)
B1 N301 1.557(7)
B1 N101 1.576(6)
B1 N201 1.587(6)
B1 C401 1.607(7)
N101 C101 1.356(6)
N101 C102 1.396(6)
N102 C101 1.353(6)
N102 C103 1.385(6)
N102 C104 1.433(6)
C102 C103 1.347(7)
C102 H102 0.9300
C103 H103 0.9300
C104 C109 1.378(7)
C104 C105 1.385(7)
C105 C106 1.403(8)
C105 C111 1.498(8)
C106 C107 1.366(8)
C106 H106 0.9300
C107 C108 1.386(8)
C107 C112 1.528(8)
C108 C109 1.384(7)
C108 H108 0.9300
C109 C110 1.514(7)
C110 H11A 0.9600
C110 H11B 0.9600
C110 H11C 0.9600
C111 H11D 0.9600
C111 H11E 0.9600
C111 H11F 0.9600
C112 H11G 0.9600
C112 H11H 0.9600
C112 H11I 0.9600
N201 C201 1.360(6)
N201 C202 1.380(6)
N202 C201 1.352(6)
N202 C203 1.381(6)
N202 C204 1.440(6)
C202 C203 1.342(7)
C202 H202 0.9300
C203 H203 0.9300
C204 C209 1.383(7)
C204 C205 1.385(7)
C205 C206 1.396(7)
C205 C212 1.499(8)
C206 C207 1.382(8)
C206 H206 0.9300
C207 C208 1.386(8)
C207 C211 1.502(8)
C208 C209 1.376(7)
C208 H208 0.9300
C209 C210 1.504(8)
C210 H21A 0.9600
C210 H21B 0.9600
C210 H21C 0.9600
C211 H21D 0.9600
C211 H21E 0.9600
C211 H21F 0.9600
C212 H21G 0.9600
C212 H21H 0.9600
C212 H21I 0.9600
N301 C301 1.354(6)
N301 C302 1.392(6)
N302 C301 1.355(6)
N302 C303 1.384(6)
N302 C304 1.436(6)
C302 C303 1.332(7)
C302 H302 0.9300
C303 H303 0.9300
C304 C309 1.378(7)
C304 C305 1.386(7)
C305 C306 1.391(8)
C305 C311 1.506(8)
C306 C307 1.361(8)
C306 H306 0.9300
C307 C308 1.377(8)
C307 C312 1.532(9)
C308 C309 1.385(7)
C308 H308 0.9300
C309 C310 1.504(8)
C310 H31A 0.9600
C310 H31B 0.9600
C310 H31C 0.9600
C311 H31D 0.9600
C311 H31E 0.9600
C311 H31F 0.9600
C312 H31G 0.9600
C312 H31H 0.9600
C312 H31I 0.9600
C401 C402 1.391(7)
C401 C406 1.409(7)
C402 C403 1.380(7)
C402 H402 0.9300
C403 C404 1.375(9)
C403 H403 0.9300
C404 C405 1.375(9)
C404 H404 0.9300
C405 C406 1.376(8)
C405 H405 0.9300
C406 H406 0.9300
O51 C51 1.345(15)
O51 C54 1.403(13)
C51 C52 1.430(17)
C51 H51A 0.9700
C51 H51B 0.9700
C52 C53 1.468(14)
C52 H52A 0.9700
C52 H52B 0.9700
C53 C54 1.528(16)
C53 H53A 0.9700
C53 H53B 0.9700
C54 H54A 0.9700
C54 H54B 0.9700
O62 C62 1.357(12)
O62 C64 1.367(15)
C61 C63 1.35(2)
C61 C64 1.447(19)
C61 H61A 0.9700
C61 H61B 0.9700
C62 C63 1.452(15)
C62 H62A 0.9700
C62 H62B 0.9700
C63 H63A 0.9700
C63 H63B 0.9700
C64 H64A 0.9700
C64 H64B 0.9700
